data_4342701
loop_
_publ_author_name
'Das, Ankita'
'Ghosh, Prabir'
'Plebst, Sebastian'
'Schwederski, Brigitte'
'Mobin, Shaikh M.'
'Kaim, Wolfgang'
'Lahiri, Goutam Kumar'

_publ_section_title
;
 Ancillary Ligand Control of Electronic Structure in
 o-Benzoquinonediimine-Ruthenium Complex Redox Series: Structures,
 Electron Paramagnetic Resonance (EPR), and
 Ultraviolet-Visible-Near-Infrared (UV-vis-NIR) Spectroelectrochemistry.
;
_journal_issue 7
_journal_name_full 'Inorganic chemistry'
_journal_page_first 3376
_journal_page_last 3386
_journal_paper_doi 10.1021/ic503070j
_journal_volume 54
_journal_year 2015
_chemical_formula_sum 'C28 H28 N2 O4 Ru'
_chemical_formula_weight 557.59
_chemical_name_systematic
;
 ?
;
_space_group_IT_number 14
_symmetry_cell_setting monoclinic
_symmetry_space_group_name_Hall '-P 2ybc'
_symmetry_space_group_name_H-M 'P 1 21/c 1'
_atom_sites_solution_hydrogens geom
_atom_sites_solution_primary direct
_atom_sites_solution_secondary difmap
_audit_creation_method SHELXL-97
_cell_angle_alpha 90.00
_cell_angle_beta 106.376(3)
_cell_angle_gamma 90.00
_cell_formula_units_Z 4
_cell_length_a 17.7067(5)
_cell_length_b 13.2377(4)
_cell_length_c 11.5138(3)
_cell_measurement_reflns_used 10277
_cell_measurement_temperature 150(2)
_cell_measurement_theta_max 31.2150
_cell_measurement_theta_min 3.6580
_cell_volume 2589.30(13)
_computing_cell_refinement 'CrysAlis RED, Oxford Diffraction Ltd.,'
_computing_data_collection 'CrysAlis CCD, Oxford Diffraction Ltd.,'
_computing_data_reduction 'CrysAlis RED, Oxford Diffraction Ltd.,'
_computing_molecular_graphics Ortep3
_computing_publication_material Shelx97
_computing_structure_refinement 'SHELXL-97 (Sheldrick, 1997)'
_computing_structure_solution 'SHELXS-97 (Sheldrick, 1997)'
_diffrn_ambient_temperature 150(2)
_diffrn_detector_area_resol_mean 15.9948
_diffrn_measured_fraction_theta_full 0.998
_diffrn_measured_fraction_theta_max 0.998
_diffrn_measurement_device_type 'OXFORD DIFFRACTION SUPER NOVA'
_diffrn_measurement_method \w/q-scan
_diffrn_radiation_monochromator graphite
_diffrn_radiation_source 'Micro-Focus (Mo) X-ray Source'
_diffrn_radiation_type MoK\a
_diffrn_radiation_wavelength 0.71073
_diffrn_reflns_av_R_equivalents 0.0463
_diffrn_reflns_av_unetI/netI 0.0355
_diffrn_reflns_limit_h_max 19
_diffrn_reflns_limit_h_min -21
_diffrn_reflns_limit_k_max 15
_diffrn_reflns_limit_k_min -15
_diffrn_reflns_limit_l_max 13
_diffrn_reflns_limit_l_min -12
_diffrn_reflns_number 17928
_diffrn_reflns_theta_full 25.00
_diffrn_reflns_theta_max 25.00
_diffrn_reflns_theta_min 2.91
_exptl_absorpt_coefficient_mu 0.641
_exptl_absorpt_correction_T_max 0.8772
_exptl_absorpt_correction_T_min 0.8164
_exptl_absorpt_correction_type multi-scan
_exptl_absorpt_process_details
;
CrysAlis RED, Oxford Diffraction Ltd.,
Version 1.171.31.7 (release 18-10-2006 CrysAlis171 .NET)
(compiled Oct 18 2006,16:28:17)
Empirical absorption correction using spherical harmonics,
 implemented in SCALE3 ABSPACK scaling algorithm.
;
_exptl_crystal_colour black
_exptl_crystal_density_diffrn 1.430
_exptl_crystal_density_method 'not measured'
_exptl_crystal_description block
_exptl_crystal_F_000 1144
_exptl_crystal_size_max 0.33
_exptl_crystal_size_mid 0.26
_exptl_crystal_size_min 0.21
_refine_diff_density_max 0.422
_refine_diff_density_min -0.670
_refine_diff_density_rms 0.058
_refine_ls_extinction_method none
_refine_ls_goodness_of_fit_ref 1.033
_refine_ls_hydrogen_treatment riding
_refine_ls_matrix_type full
_refine_ls_number_parameters 320
_refine_ls_number_reflns 4554
_refine_ls_number_restraints 0
_refine_ls_restrained_S_all 1.033
_refine_ls_R_factor_all 0.0368
_refine_ls_R_factor_gt 0.0316
_refine_ls_shift/su_max 0.001
_refine_ls_shift/su_mean 0.000
_refine_ls_structure_factor_coef Fsqd
_refine_ls_weighting_details 'calc w=1/[\s^2^(Fo^2^)+(0.0460P)^2^+0.6948P] where P=(Fo^2^+2Fc^2^)/3'
_refine_ls_weighting_scheme calc
_refine_ls_wR_factor_gt 0.0818
_refine_ls_wR_factor_ref 0.0870
_reflns_number_gt 3992
_reflns_number_total 4554
_reflns_threshold_expression >2sigma(I)
_cod_data_source_file ic503070j_si_002.cif
_cod_data_source_block 1
_cod_depositor_comments
;
The following automatic conversions were performed:

'_symmetry_cell_setting' value 'Monoclinic' changed to 'monoclinic'
according to
/usr/data/users/saulius/crontab/automatic-downloads/rss-feeds/ACS/lib/dictionaries/cif_core.dic
dictionary named 'cif_core.dic' version 2.4.2 from 2011-04-26.

Automatic conversion script
Id: cif_fix_values 3105 2015-03-04 15:46:00Z robertas 

 Adding full bibliography for 4342701--4342703.cif.
;
_cod_original_sg_symbol_H-M 'P 21/c'
_cod_database_code 4342701

loop_
_symmetry_equiv_pos_as_xyz
'x, y, z'
'-x, y+1/2, -z+1/2'
'-x, -y, -z'
'x, -y-1/2, z-1/2'

loop_
_atom_site_label
_atom_site_type_symbol
_atom_site_fract_x
_atom_site_fract_y
_atom_site_fract_z
_atom_site_U_iso_or_equiv
_atom_site_adp_type
_atom_site_occupancy
_atom_site_symmetry_multiplicity
_atom_site_calc_flag
_atom_site_refinement_flags
Ru1 Ru 0.259706(11) 0.066311(14) 0.404883(17) 0.03566(10) Uani 1 1 d .
O1 O 0.18779(10) 0.01952(14) 0.50454(17) 0.0461(4) Uani 1 1 d .
O2 O 0.35611(11) 0.04703(14) 0.55368(16) 0.0441(4) Uani 1 1 d .
O3 O 0.33603(10) 0.11609(13) 0.31683(15) 0.0427(4) Uani 1 1 d .
O4 O 0.24721(10) 0.21092(13) 0.46398(15) 0.0425(4) Uani 1 1 d .
N1 N 0.16940(12) 0.07499(15) 0.2598(2) 0.0374(5) Uani 1 1 d .
N2 N 0.26717(12) -0.06768(14) 0.3321(2) 0.0382(5) Uani 1 1 d .
C1 C 0.11390(14) 0.15702(19) 0.2367(2) 0.0387(5) Uani 1 1 d .
C2 C 0.06221(17) 0.1652(2) 0.3072(3) 0.0552(7) Uani 1 1 d .
H2 H 0.0625 0.1154 0.3668 0.066 Uiso 1 1 calc R
C3 C 0.01043(18) 0.2450(3) 0.2909(3) 0.0634(9) Uani 1 1 d .
H3 H -0.0243 0.2504 0.3402 0.076 Uiso 1 1 calc R
C4 C 0.00844(19) 0.3170(2) 0.2044(3) 0.0622(8) Uani 1 1 d .
H4 H -0.0277 0.3716 0.1930 0.075 Uiso 1 1 calc R
C5 C 0.05923(19) 0.3090(2) 0.1348(3) 0.0611(8) Uani 1 1 d .
H5 H 0.0580 0.3585 0.0746 0.073 Uiso 1 1 calc R
C6 C 0.11280(17) 0.2297(2) 0.1508(3) 0.0505(7) Uani 1 1 d .
H6 H 0.1484 0.2257 0.1027 0.061 Uiso 1 1 calc R
C7 C 0.15864(14) -0.00381(19) 0.1830(2) 0.0396(6) Uani 1 1 d .
C8 C 0.09981(15) -0.0142(2) 0.0721(2) 0.0482(7) Uani 1 1 d .
H8 H 0.0615 0.0374 0.0456 0.058 Uiso 1 1 calc R
C9 C 0.09794(16) -0.0984(3) 0.0027(3) 0.0562(7) Uani 1 1 d .
H9 H 0.0584 -0.1049 -0.0723 0.067 Uiso 1 1 calc R
C10 C 0.15429(17) -0.1757(2) 0.0416(3) 0.0586(8) Uani 1 1 d .
H10 H 0.1515 -0.2339 -0.0077 0.070 Uiso 1 1 calc R
C11 C 0.21196(16) -0.1693(2) 0.1469(3) 0.0494(7) Uani 1 1 d .
H11 H 0.2499 -0.2217 0.1697 0.059 Uiso 1 1 calc R
C12 C 0.21591(15) -0.08381(19) 0.2238(2) 0.0408(6) Uani 1 1 d .
C13 C 0.32785(15) -0.1399(2) 0.3828(2) 0.0417(6) Uani 1 1 d .
C14 C 0.30978(19) -0.2328(2) 0.4215(3) 0.0572(8) Uani 1 1 d .
H14 H 0.2565 -0.2514 0.4113 0.069 Uiso 1 1 calc R
C15 C 0.3708(2) -0.2997(3) 0.4759(3) 0.0726(10) Uani 1 1 d .
H15 H 0.3589 -0.3637 0.5036 0.087 Uiso 1 1 calc R
C16 C 0.4476(2) -0.2732(3) 0.4895(3) 0.0722(10) Uani 1 1 d .
H16 H 0.4887 -0.3193 0.5253 0.087 Uiso 1 1 calc R
C17 C 0.46502(19) -0.1810(3) 0.4518(3) 0.0696(9) Uani 1 1 d .
H17 H 0.5184 -0.1627 0.4619 0.083 Uiso 1 1 calc R
C18 C 0.40560(16) -0.1138(2) 0.3989(3) 0.0559(7) Uani 1 1 d .
H18 H 0.4183 -0.0493 0.3735 0.067 Uiso 1 1 calc R
C19 C 0.1460(2) -0.0628(2) 0.6560(3) 0.0669(10) Uani 1 1 d .
H19A H 0.1326 -0.0090 0.7051 0.100 Uiso 1 1 calc R
H19B H 0.1634 -0.1227 0.7064 0.100 Uiso 1 1 calc R
H19C H 0.0997 -0.0798 0.5892 0.100 Uiso 1 1 calc R
C20 C 0.21160(17) -0.0272(2) 0.6055(3) 0.0459(6) Uani 1 1 d .
C21 C 0.28877(18) -0.0462(2) 0.6691(3) 0.0515(7) Uani 1 1 d .
H21 H 0.2971 -0.0899 0.7370 0.062 Uiso 1 1 calc R
C22 C 0.35604(16) -0.0074(2) 0.6437(2) 0.0453(6) Uani 1 1 d .
C23 C 0.43561(19) -0.0272(3) 0.7311(3) 0.0698(9) Uani 1 1 d .
H23A H 0.4692 -0.0617 0.6889 0.105 Uiso 1 1 calc R
H23B H 0.4295 -0.0700 0.7974 0.105 Uiso 1 1 calc R
H23C H 0.4599 0.0370 0.7640 0.105 Uiso 1 1 calc R
C24 C 0.2395(2) 0.3877(2) 0.4547(3) 0.0687(9) Uani 1 1 d .
H24A H 0.1819 0.3905 0.4269 0.103 Uiso 1 1 calc R
H24B H 0.2614 0.4438 0.4188 0.103 Uiso 1 1 calc R
H24C H 0.2571 0.3932 0.5431 0.103 Uiso 1 1 calc R
C25 C 0.26727(15) 0.2890(2) 0.4164(2) 0.0445(6) Uani 1 1 d .
C26 C 0.31225(17) 0.2906(2) 0.3349(3) 0.0516(7) Uani 1 1 d .
H26 H 0.3208 0.3550 0.3043 0.062 Uiso 1 1 calc R
C27 C 0.34587(14) 0.2088(2) 0.2934(2) 0.0409(6) Uani 1 1 d .
C28 C 0.40018(16) 0.2252(2) 0.2155(3) 0.0519(7) Uani 1 1 d .
H28A H 0.4537 0.2372 0.2671 0.078 Uiso 1 1 calc R
H28B H 0.3824 0.2839 0.1630 0.078 Uiso 1 1 calc R
H28C H 0.3998 0.1652 0.1655 0.078 Uiso 1 1 calc R

loop_
_atom_site_aniso_label
_atom_site_aniso_U_11
_atom_site_aniso_U_22
_atom_site_aniso_U_33
_atom_site_aniso_U_23
_atom_site_aniso_U_13
_atom_site_aniso_U_12
Ru1 0.03718(14) 0.03270(15) 0.03618(15) -0.00141(8) 0.00884(10) -0.00309(7)
O1 0.0457(10) 0.0434(11) 0.0510(11) 0.0017(9) 0.0165(9) -0.0046(8)
O2 0.0460(11) 0.0428(10) 0.0406(11) 0.0024(8) 0.0077(8) -0.0023(8)
O3 0.0431(10) 0.0414(11) 0.0443(10) 0.0036(8) 0.0136(8) -0.0002(8)
O4 0.0501(10) 0.0371(10) 0.0401(10) -0.0031(8) 0.0124(8) -0.0033(8)
N1 0.0374(12) 0.0395(12) 0.0362(12) -0.0028(9) 0.0117(10) -0.0008(9)
N2 0.0374(12) 0.0338(12) 0.0441(13) -0.0023(9) 0.0124(10) -0.0046(8)
C1 0.0333(12) 0.0403(14) 0.0397(14) -0.0073(11) 0.0058(11) -0.0011(10)
C2 0.0561(17) 0.0582(18) 0.0573(18) 0.0042(14) 0.0259(15) 0.0041(14)
C3 0.0559(18) 0.068(2) 0.075(2) -0.0069(17) 0.0316(17) 0.0097(16)
C4 0.0601(19) 0.0496(19) 0.074(2) -0.0067(16) 0.0139(17) 0.0150(14)
C5 0.073(2) 0.0483(19) 0.059(2) 0.0067(14) 0.0140(17) 0.0078(15)
C6 0.0545(17) 0.0502(17) 0.0492(16) 0.0013(13) 0.0185(14) 0.0018(13)
C7 0.0343(13) 0.0425(15) 0.0434(15) -0.0052(12) 0.0130(11) -0.0053(11)
C8 0.0329(13) 0.0584(18) 0.0499(16) -0.0123(14) 0.0060(12) -0.0033(12)
C9 0.0411(15) 0.070(2) 0.0534(18) -0.0208(16) 0.0064(13) -0.0075(14)
C10 0.0517(17) 0.060(2) 0.065(2) -0.0275(15) 0.0167(15) -0.0079(14)
C11 0.0451(15) 0.0443(16) 0.0593(18) -0.0127(13) 0.0155(14) -0.0008(12)
C12 0.0345(13) 0.0406(14) 0.0491(16) -0.0061(12) 0.0149(12) -0.0058(11)
C13 0.0432(14) 0.0408(15) 0.0421(15) -0.0034(11) 0.0138(12) 0.0051(11)
C14 0.0605(19) 0.0476(18) 0.0651(19) 0.0044(14) 0.0203(16) -0.0011(14)
C15 0.099(3) 0.0458(19) 0.071(2) 0.0086(16) 0.020(2) 0.0149(18)
C16 0.076(2) 0.066(2) 0.064(2) -0.0067(18) 0.0036(18) 0.0328(19)
C17 0.0487(18) 0.081(3) 0.074(2) -0.0169(19) 0.0108(16) 0.0141(17)
C18 0.0460(16) 0.0524(18) 0.071(2) -0.0031(15) 0.0196(15) 0.0008(13)
C19 0.078(2) 0.054(2) 0.081(2) 0.0112(16) 0.042(2) -0.0028(15)
C20 0.0629(18) 0.0297(14) 0.0517(17) -0.0031(12) 0.0271(14) -0.0052(13)
C21 0.069(2) 0.0409(16) 0.0454(17) 0.0084(12) 0.0177(15) 0.0024(13)
C22 0.0561(17) 0.0344(15) 0.0431(15) -0.0020(12) 0.0103(13) 0.0039(12)
C23 0.063(2) 0.076(2) 0.061(2) 0.0184(18) 0.0016(16) 0.0101(18)
C24 0.094(3) 0.0403(18) 0.082(2) -0.0007(16) 0.041(2) 0.0065(17)
C25 0.0504(16) 0.0338(15) 0.0479(16) 0.0002(11) 0.0117(13) 0.0002(11)
C26 0.0608(17) 0.0341(15) 0.0639(19) 0.0111(13) 0.0242(15) 0.0007(13)
C27 0.0375(13) 0.0464(16) 0.0351(14) 0.0104(11) 0.0045(11) 0.0013(11)
C28 0.0503(16) 0.0557(18) 0.0522(17) 0.0129(14) 0.0184(14) 0.0018(13)

loop_
_atom_type_symbol
_atom_type_description
_atom_type_scat_dispersion_real
_atom_type_scat_dispersion_imag
_atom_type_scat_source
C C 0.0033 0.0016 'International Tables Vol C Tables 4.2.6.8 and 6.1.1.4'
H H 0.0000 0.0000 'International Tables Vol C Tables 4.2.6.8 and 6.1.1.4'
N N 0.0061 0.0033 'International Tables Vol C Tables 4.2.6.8 and 6.1.1.4'
O O 0.0106 0.0060 'International Tables Vol C Tables 4.2.6.8 and 6.1.1.4'
Ru Ru -1.2594 0.8363 'International Tables Vol C Tables 4.2.6.8 and 6.1.1.4'

loop_
_geom_angle_atom_site_label_1
_geom_angle_atom_site_label_2
_geom_angle_atom_site_label_3
_geom_angle
N1 Ru1 N2 80.09(8)
N1 Ru1 O3 93.08(8)
N2 Ru1 O3 86.89(8)
N1 Ru1 O1 90.49(8)
N2 Ru1 O1 95.34(8)
O3 Ru1 O1 176.08(7)
N1 Ru1 O4 95.10(8)
N2 Ru1 O4 174.48(8)
O3 Ru1 O4 90.68(7)
O1 Ru1 O4 87.37(7)
N1 Ru1 O2 175.96(7)
N2 Ru1 O2 95.87(8)
O3 Ru1 O2 86.74(7)
O1 Ru1 O2 89.82(7)
O4 Ru1 O2 88.94(7)
C20 O1 Ru1 124.13(17)
C22 O2 Ru1 124.03(18)
C27 O3 Ru1 124.77(15)
C25 O4 Ru1 123.02(15)
C7 N1 C1 120.1(2)
C7 N1 Ru1 116.36(17)
C1 N1 Ru1 123.47(16)
C12 N2 C13 120.5(2)
C12 N2 Ru1 115.39(17)
C13 N2 Ru1 123.78(17)
C6 C1 C2 119.2(2)
C6 C1 N1 122.1(2)
C2 C1 N1 118.7(2)
C3 C2 C1 120.2(3)
C3 C2 H2 119.9
C1 C2 H2 119.9
C4 C3 C2 120.8(3)
C4 C3 H3 119.6
C2 C3 H3 119.6
C5 C4 C3 119.1(3)
C5 C4 H4 120.5
C3 C4 H4 120.5
C4 C5 C6 121.1(3)
C4 C5 H5 119.4
C6 C5 H5 119.4
C1 C6 C5 119.6(2)
C1 C6 H6 120.2
C5 C6 H6 120.2
N1 C7 C8 127.0(2)
N1 C7 C12 113.4(2)
C8 C7 C12 119.6(2)
C9 C8 C7 120.0(3)
C9 C8 H8 120.0
C7 C8 H8 120.0
C8 C9 C10 120.5(3)
C8 C9 H9 119.8
C10 C9 H9 119.8
C11 C10 C9 121.9(3)
C11 C10 H10 119.1
C9 C10 H10 119.1
C10 C11 C12 120.0(3)
C10 C11 H11 120.0
C12 C11 H11 120.0
N2 C12 C11 127.4(2)
N2 C12 C7 114.5(2)
C11 C12 C7 118.1(2)
C14 C13 C18 119.6(3)
C14 C13 N2 120.8(2)
C18 C13 N2 119.5(2)
C13 C14 C15 119.3(3)
C13 C14 H14 120.4
C15 C14 H14 120.4
C16 C15 C14 120.3(3)
C16 C15 H15 119.8
C14 C15 H15 119.8
C17 C16 C15 120.0(3)
C17 C16 H16 120.0
C15 C16 H16 120.0
C16 C17 C18 120.4(3)
C16 C17 H17 119.8
C18 C17 H17 119.8
C13 C18 C17 120.3(3)
C13 C18 H18 119.8
C17 C18 H18 119.8
C20 C19 H19A 109.5
C20 C19 H19B 109.5
H19A C19 H19B 109.5
C20 C19 H19C 109.5
H19A C19 H19C 109.5
H19B C19 H19C 109.5
O1 C20 C21 126.5(2)
O1 C20 C19 114.1(3)
C21 C20 C19 119.4(3)
C20 C21 C22 126.6(3)
C20 C21 H21 116.7
C22 C21 H21 116.7
O2 C22 C21 125.3(3)
O2 C22 C23 115.5(2)
C21 C22 C23 119.2(3)
C22 C23 H23A 109.5
C22 C23 H23B 109.5
H23A C23 H23B 109.5
C22 C23 H23C 109.5
H23A C23 H23C 109.5
H23B C23 H23C 109.5
C25 C24 H24A 109.5
C25 C24 H24B 109.5
H24A C24 H24B 109.5
C25 C24 H24C 109.5
H24A C24 H24C 109.5
H24B C24 H24C 109.5
O4 C25 C26 126.0(2)
O4 C25 C24 115.3(2)
C26 C25 C24 118.7(2)
C27 C26 C25 127.1(2)
C27 C26 H26 116.4
C25 C26 H26 116.4
O3 C27 C26 125.5(2)
O3 C27 C28 114.3(2)
C26 C27 C28 120.1(2)
C27 C28 H28A 109.5
C27 C28 H28B 109.5
H28A C28 H28B 109.5
C27 C28 H28C 109.5
H28A C28 H28C 109.5
H28B C28 H28C 109.5

loop_
_geom_bond_atom_site_label_1
_geom_bond_atom_site_label_2
_geom_bond_distance
Ru1 N1 1.963(2)
Ru1 N2 1.9821(19)
Ru1 O3 2.0152(15)
Ru1 O1 2.0360(16)
Ru1 O4 2.0643(17)
Ru1 O2 2.0652(19)
O1 C20 1.278(3)
O2 C22 1.263(3)
O3 C27 1.279(3)
O4 C25 1.266(3)
N1 C7 1.346(3)
N1 C1 1.438(3)
N2 C12 1.336(3)
N2 C13 1.434(3)
C1 C6 1.376(4)
C1 C2 1.388(3)
C2 C3 1.377(4)
C2 H2 0.9500
C3 C4 1.372(4)
C3 H3 0.9500
C4 C5 1.366(4)
C4 H4 0.9500
C5 C6 1.393(4)
C5 H5 0.9500
C6 H6 0.9500
C7 C8 1.409(4)
C7 C12 1.450(4)
C8 C9 1.367(4)
C8 H8 0.9500
C9 C10 1.412(4)
C9 H9 0.9500
C10 C11 1.349(4)
C10 H10 0.9500
C11 C12 1.427(4)
C11 H11 0.9500
C13 C14 1.376(4)
C13 C18 1.380(4)
C14 C15 1.401(4)
C14 H14 0.9500
C15 C16 1.369(5)
C15 H15 0.9500
C16 C17 1.360(5)
C16 H16 0.9500
C17 C18 1.381(4)
C17 H17 0.9500
C18 H18 0.9500
C19 C20 1.513(4)
C19 H19A 0.9800
C19 H19B 0.9800
C19 H19C 0.9800
C20 C21 1.379(4)
C21 C22 1.401(4)
C21 H21 0.9500
C22 C23 1.506(4)
C23 H23A 0.9800
C23 H23B 0.9800
C23 H23C 0.9800
C24 C25 1.506(4)
C24 H24A 0.9800
C24 H24B 0.9800
C24 H24C 0.9800
C25 C26 1.392(3)
C26 C27 1.384(4)
C26 H26 0.9500
C27 C28 1.505(3)
C28 H28A 0.9800
C28 H28B 0.9800
C28 H28C 0.9800

loop_
_geom_torsion_atom_site_label_1
_geom_torsion_atom_site_label_2
_geom_torsion_atom_site_label_3
_geom_torsion_atom_site_label_4
_geom_torsion
N1 Ru1 O1 C20 160.0(2)
N2 Ru1 O1 C20 79.9(2)
O3 Ru1 O1 C20 -44.6(11)
O4 Ru1 O1 C20 -104.9(2)
O2 Ru1 O1 C20 -16.0(2)
N1 Ru1 O2 C22 -74.6(10)
N2 Ru1 O2 C22 -75.6(2)
O3 Ru1 O2 C22 -162.1(2)
O1 Ru1 O2 C22 19.8(2)
O4 Ru1 O2 C22 107.1(2)
N1 Ru1 O3 C27 80.2(2)
N2 Ru1 O3 C27 160.1(2)
O1 Ru1 O3 C27 -75.2(11)
O4 Ru1 O3 C27 -14.9(2)
O2 Ru1 O3 C27 -103.8(2)
N1 Ru1 O4 C25 -75.9(2)
N2 Ru1 O4 C25 -46.6(8)
O3 Ru1 O4 C25 17.3(2)
O1 Ru1 O4 C25 -166.1(2)
O2 Ru1 O4 C25 104.0(2)
N2 Ru1 N1 C7 -3.35(16)
O3 Ru1 N1 C7 82.94(17)
O1 Ru1 N1 C7 -98.69(17)
O4 Ru1 N1 C7 173.91(17)
O2 Ru1 N1 C7 -4.4(11)
N2 Ru1 N1 C1 173.27(19)
O3 Ru1 N1 C1 -100.43(18)
O1 Ru1 N1 C1 77.94(18)
O4 Ru1 N1 C1 -9.47(18)
O2 Ru1 N1 C1 172.3(9)
N1 Ru1 N2 C12 4.83(16)
O3 Ru1 N2 C12 -88.85(17)
O1 Ru1 N2 C12 94.39(17)
O4 Ru1 N2 C12 -24.9(8)
O2 Ru1 N2 C12 -175.24(17)
N1 Ru1 N2 C13 178.3(2)
O3 Ru1 N2 C13 84.59(19)
O1 Ru1 N2 C13 -92.18(19)
O4 Ru1 N2 C13 148.6(7)
O2 Ru1 N2 C13 -1.81(19)
C7 N1 C1 C6 -76.8(3)
Ru1 N1 C1 C6 106.7(3)
C7 N1 C1 C2 106.0(3)
Ru1 N1 C1 C2 -70.5(3)
C6 C1 C2 C3 0.1(4)
N1 C1 C2 C3 177.4(3)
C1 C2 C3 C4 0.7(5)
C2 C3 C4 C5 -0.6(5)
C3 C4 C5 C6 -0.2(5)
C2 C1 C6 C5 -0.9(4)
N1 C1 C6 C5 -178.1(3)
C4 C5 C6 C1 1.0(5)
C1 N1 C7 C8 5.1(4)
Ru1 N1 C7 C8 -178.2(2)
C1 N1 C7 C12 -175.3(2)
Ru1 N1 C7 C12 1.4(3)
N1 C7 C8 C9 178.4(2)
C12 C7 C8 C9 -1.2(4)
C7 C8 C9 C10 0.5(4)
C8 C9 C10 C11 -0.7(5)
C9 C10 C11 C12 1.7(4)
C13 N2 C12 C11 1.0(4)
Ru1 N2 C12 C11 174.7(2)
C13 N2 C12 C7 -179.1(2)
Ru1 N2 C12 C7 -5.4(3)
C10 C11 C12 N2 177.5(3)
C10 C11 C12 C7 -2.4(4)
N1 C7 C12 N2 2.6(3)
C8 C7 C12 N2 -177.7(2)
N1 C7 C12 C11 -177.5(2)
C8 C7 C12 C11 2.2(3)
C12 N2 C13 C14 -69.5(3)
Ru1 N2 C13 C14 117.4(2)
C12 N2 C13 C18 114.0(3)
Ru1 N2 C13 C18 -59.1(3)
C18 C13 C14 C15 -0.4(4)
N2 C13 C14 C15 -177.0(3)
C13 C14 C15 C16 -0.6(5)
C14 C15 C16 C17 1.0(5)
C15 C16 C17 C18 -0.4(5)
C14 C13 C18 C17 1.0(4)
N2 C13 C18 C17 177.6(3)
C16 C17 C18 C13 -0.6(5)
Ru1 O1 C20 C21 6.0(4)
Ru1 O1 C20 C19 -174.38(18)
O1 C20 C21 C22 8.6(5)
C19 C20 C21 C22 -171.0(3)
Ru1 O2 C22 C21 -13.6(4)
Ru1 O2 C22 C23 168.8(2)
C20 C21 C22 O2 -4.1(5)
C20 C21 C22 C23 173.3(3)
Ru1 O4 C25 C26 -12.1(4)
Ru1 O4 C25 C24 168.5(2)
O4 C25 C26 C27 -2.5(5)
C24 C25 C26 C27 176.9(3)
Ru1 O3 C27 C26 7.0(4)
Ru1 O3 C27 C28 -173.94(17)
C25 C26 C27 O3 5.6(5)
C25 C26 C27 C28 -173.4(3)
